data_7012844
loop_
_publ_author_name
'Iwatsuki, Satoshi'
'Kashiwamura, Shinsaku'
'Kashiwabara, Kazuo'
'Suzuki, Takayoshi'
'Takagi, Hideo D.'

_publ_section_title
;
 Syntheses, crystal structures and isomerization kinetics of a series
 of [Co(dtc)~2~{P(OMe)~3-n~Ph~n~}~2~]^+^ (n = 0--2) complexes
 (dtc^-^ = N,N-dimethyldithiocarbamate): role of \s-donicity, \p-acidity,
 and cone angle of the P-ligands in the trans influence and trans effect
;
_journal_coden_ASTM DTARAF
_journal_issue 11
_journal_name_full 'Dalton Transactions'
_journal_page_first 2280
_journal_page_last 2292
_journal_paper_doi 10.1039/b301712e
_journal_year 2003
_chemical_formula_moiety '2(C32 H38 Co N2 O2 P2 S4 1+), 2(B F4 1-), (C H4 O)'
_chemical_formula_sum 'C65 H80 B2 Co2 F8 N4 O5 P4 S8'
_chemical_formula_weight 1669.17
_chemical_name_common trans-[Co(dtc)~2~(PPh~2~(OMe))~2~]BF~4~.0.5MeOH
_chemical_name_systematic
; 
trans-Bis(N,N-dimethyldithiocarbamato)bis(methyl diphenylphosphinito)
cobalt(III) tetrafluoroborate hemimethanol solvate
;
_space_group_IT_number 2
_symmetry_cell_setting triclinic
_symmetry_space_group_name_Hall '-P 1'
_symmetry_space_group_name_H-M 'P -1'
_atom_sites_solution_hydrogens geom
_atom_sites_solution_primary direct
_atom_sites_solution_secondary difmap
_audit_creation_method SHELXL-97
_cell_angle_alpha 88.261(8)
_cell_angle_beta 84.228(7)
_cell_angle_gamma 85.066(8)
_cell_formula_units_Z 2
_cell_length_a 9.6508(5)
_cell_length_b 10.9697(8)
_cell_length_c 37.114(3)
_cell_measurement_reflns_used 5443
_cell_measurement_temperature 296(2)
_cell_measurement_theta_max 27.4835
_cell_measurement_theta_min 4.2104
_cell_volume 3893.8(5)
_computing_cell_refinement CRYSTALCLEAR
_computing_data_collection CRYSTALCLEAR
_computing_data_reduction 'teXsan Ver. 1.11'
_computing_molecular_graphics ORTEP
_computing_publication_material SHELXL-97
_computing_structure_refinement SHELXL-97
_computing_structure_solution SHELXS-97
_diffrn_ambient_temperature 296(2)
_diffrn_detector_area_resol_mean 14.62
_diffrn_measured_fraction_theta_full 0.707
_diffrn_measured_fraction_theta_max 0.707
_diffrn_measurement_details
;
scan:
    Number of images: 900
               Slice: -80.0000 - 100.0000
         Image width: 0.2000
            Exp time: 15.0000
       Rotation axis: Phi
               Omega: 0.0000
                 Chi: 0.0000
                 Phi: 0.0000
                 XTD: 85.5886
              2theta: 29.9219
scan:
    Number of images: 260
               Slice: -10.0000 - 42.0000
         Image width: 0.2000
            Exp time: 15.0000
       Rotation axis: Omega
               Omega: 0.0000
                 Chi: 90.0000
                 Phi: 0.0000
                 XTD: 85.5886
              2theta: 29.9219
scan:
    Number of images: 260
               Slice: -10.0000 - 42.0000
         Image width: 0.2000
            Exp time: 15.0000
       Rotation axis: Omega
               Omega: 0.0000
                 Chi: 90.0000
                 Phi: 90.0000
                 XTD: 85.5886
              2theta: 29.9219
scan:
    Number of images: 260
               Slice: -10.0000 - 42.0000
         Image width: 0.2000
            Exp time: 15.0000
       Rotation axis: Omega
               Omega: 0.0000
                 Chi: 90.0000
                 Phi: 180.0000
                 XTD: 85.5886
              2theta: 29.9219
scan:
    Number of images: 260
               Slice: -10.0000 - 42.0000
         Image width: 0.2000
            Exp time: 15.0000
       Rotation axis: Omega
               Omega: 0.0000
                 Chi: 90.0000
                 Phi: 270.0000
                 XTD: 85.5886
              2theta: 29.9219
;
_diffrn_measurement_device 'Mercury CCD (2x2 bin mode)'
_diffrn_measurement_device_details
;
AFC7: Eulerian 3-circle
;
_diffrn_measurement_device_type 'Rigaku/MSC Mercury CCD'
_diffrn_measurement_method \w
_diffrn_radiation_detector CCD
_diffrn_radiation_monochromator 'Graphite Monochromator'
_diffrn_radiation_source 'Rotating Anode'
_diffrn_radiation_type 'Mo K\a'
_diffrn_radiation_wavelength 0.71070
_diffrn_reflns_av_R_equivalents 0.0394
_diffrn_reflns_av_sigmaI/netI 0.0480
_diffrn_reflns_limit_h_max 10
_diffrn_reflns_limit_h_min -12
_diffrn_reflns_limit_k_max 10
_diffrn_reflns_limit_k_min -13
_diffrn_reflns_limit_l_max 46
_diffrn_reflns_limit_l_min -45
_diffrn_reflns_number 19442
_diffrn_reflns_reduction_process 'Lp corrections applied'
_diffrn_reflns_theta_full 27.44
_diffrn_reflns_theta_max 27.44
_diffrn_reflns_theta_min 4.21
_diffrn_source_current 180.0000
_diffrn_source_power 9.0000
_diffrn_source_voltage 50.0000
_exptl_absorpt_coefficient_mu 0.790
_exptl_absorpt_correction_T_max 1.000
_exptl_absorpt_correction_T_min 0.641
_exptl_absorpt_correction_type multi-scan
_exptl_crystal_colour Red
_exptl_crystal_density_diffrn 1.424
_exptl_crystal_density_method 'not measured'
_exptl_crystal_description Plate
_exptl_crystal_F_000 1724
_exptl_crystal_size_max 0.35
_exptl_crystal_size_mid 0.15
_exptl_crystal_size_min 0.05
_refine_diff_density_max 0.536
_refine_diff_density_min -0.462
_refine_diff_density_rms 0.073
_refine_ls_extinction_method none
_refine_ls_goodness_of_fit_ref 1.215
_refine_ls_hydrogen_treatment constr
_refine_ls_matrix_type full
_refine_ls_number_parameters 897
_refine_ls_number_reflns 12588
_refine_ls_number_restraints 0
_refine_ls_restrained_S_all 1.215
_refine_ls_R_factor_all 0.1202
_refine_ls_R_factor_gt 0.0929
_refine_ls_shift/su_max 0.005
_refine_ls_shift/su_mean 0.000
_refine_ls_structure_factor_coef Fsqd
_refine_ls_weighting_details 'calc w=1/[\s^2^(Fo^2^)+(0.0402P)^2^+14.1476P] where P=(Fo^2^+2Fc^2^)/3'
_refine_ls_weighting_scheme calc
_refine_ls_wR_factor_gt 0.1756
_refine_ls_wR_factor_ref 0.1879
_reflns_number_gt 10170
_reflns_number_total 12588
_reflns_threshold_expression 'I > 2\s(I)'
_cod_data_source_file b301712e.txt
_cod_data_source_block trPPh2OMe
_cod_depositor_comments
;
The following automatic conversions were performed:
'_exptl_absorpt_correction_type' value 'Multi-scan' changed to
'multi-scan' according to
'/home/saulius/struct/CIF-dictionaries/cif_core.dic' dictionary named
'cif_core.dic' version 2.4.1 from 2010-06-29.

Automatic conversion script
Id: cif_fix_enum 1527 2010-12-29 10:47:43Z saulius 
;
_cod_database_code 7012844

loop_
_symmetry_equiv_pos_as_xyz
'x, y, z'
'-x, -y, -z'

loop_
_atom_site_label
_atom_site_type_symbol
_atom_site_fract_x
_atom_site_fract_y
_atom_site_fract_z
_atom_site_U_iso_or_equiv
_atom_site_adp_type
_atom_site_occupancy
_atom_site_symmetry_multiplicity
_atom_site_calc_flag
_atom_site_refinement_flags
_atom_site_disorder_assembly
_atom_site_disorder_group
Co1 Co 0.47987(8) 0.83730(8) 0.27384(2) 0.0366(2) Uani 1 1 d . . .
Co51 Co 0.5000 0.5000 0.0000 0.0355(3) Uani 1 2 d S . .
Co52 Co 0.5000 1.0000 0.5000 0.0343(3) Uani 1 2 d S . .
S1 S 0.24298(17) 0.86867(16) 0.27500(5) 0.0452(4) Uani 1 1 d . . .
S2 S 0.44095(16) 0.83755(15) 0.21425(5) 0.0413(4) Uani 1 1 d . . .
S3 S 0.71565(16) 0.81163(16) 0.27652(5) 0.0417(4) Uani 1 1 d . . .
S4 S 0.50207(18) 0.82613(18) 0.33432(5) 0.0493(4) Uani 1 1 d . . .
S51 S 0.26653(16) 0.49869(15) -0.00560(5) 0.0421(4) Uani 1 1 d . . .
S52 S 0.43266(17) 0.69793(16) -0.01486(5) 0.0448(4) Uani 1 1 d . . .
S53 S 0.53001(17) 0.98715(15) 0.55992(5) 0.0408(4) Uani 1 1 d . . .
S54 S 0.73417(17) 0.95561(15) 0.50015(5) 0.0432(4) Uani 1 1 d . . .
P1 P 0.48698(17) 0.63259(15) 0.26579(5) 0.0387(4) Uani 1 1 d . . .
P2 P 0.48258(18) 1.04732(16) 0.27546(5) 0.0420(4) Uani 1 1 d . . .
P51 P 0.46459(17) 0.56300(16) 0.05857(5) 0.0406(4) Uani 1 1 d . . .
P52 P 0.48253(17) 0.79341(15) 0.49516(5) 0.0367(4) Uani 1 1 d . . .
F1 F -0.0078(9) 0.0470(7) 0.1116(2) 0.160(3) Uani 1 1 d . . .
F2 F 0.0368(16) 0.2206(13) 0.1258(5) 0.284(7) Uani 1 1 d . . .
F3 F -0.0755(13) 0.1307(12) 0.1647(3) 0.237(6) Uani 1 1 d . . .
F4 F -0.1648(11) 0.2009(10) 0.1163(3) 0.221(6) Uani 1 1 d . . .
F5 F 0.9361(9) 0.4429(11) 0.4190(2) 0.189(4) Uani 1 1 d . . .
F6 F 0.8606(8) 0.4612(10) 0.3629(3) 0.193(4) Uani 1 1 d . . .
F7 F 1.0546(12) 0.3556(13) 0.3707(3) 0.222(6) Uani 1 1 d . . .
F8A F 1.0504(14) 0.5246(11) 0.3774(3) 0.148(5) Uani 0.67 1 d P . .
F8B F 0.906(3) 0.318(2) 0.3959(7) 0.152(10) Uani 0.33 1 d P . .
O1 O 0.5162(5) 0.5434(4) 0.29998(13) 0.0526(12) Uani 1 1 d . . .
O4 O 0.3633(5) 1.1060(4) 0.30487(13) 0.0517(12) Uani 1 1 d . . .
O51 O 0.4981(6) 0.4608(5) 0.08937(14) 0.0635(14) Uani 1 1 d . . .
O54 O 0.5989(5) 0.7383(4) 0.46411(12) 0.0463(11) Uani 1 1 d . . .
O98 O 0.2047(13) 0.0549(12) 0.0486(3) 0.196(5) Uani 1 1 d . . .
H98 H 0.1481 0.0743 0.0658 0.196 Uiso 1 1 calc R . .
N1 N 0.1672(6) 0.8730(6) 0.20665(17) 0.0531(15) Uani 1 1 d . . .
N2 N 0.7761(6) 0.8061(6) 0.34571(16) 0.0566(16) Uani 1 1 d . . .
N51 N 0.1543(6) 0.7259(5) -0.01979(16) 0.0498(15) Uani 1 1 d . . .
N52 N 0.8025(6) 0.9371(5) 0.56909(17) 0.0520(15) Uani 1 1 d . . .
C1 C 0.2664(7) 0.8631(6) 0.22860(19) 0.0424(16) Uani 1 1 d . . .
C2 C 0.0179(8) 0.8839(10) 0.2211(3) 0.083(3) Uani 1 1 d . . .
H2A H 0.0052 0.9370 0.2415 0.083 Uiso 1 1 calc R . .
H2B H -0.0103 0.8045 0.2286 0.083 Uiso 1 1 calc R . .
H2C H -0.0379 0.9173 0.2026 0.083 Uiso 1 1 calc R . .
C3 C 0.1990(9) 0.8665(9) 0.1672(2) 0.076(3) Uani 1 1 d . . .
H3A H 0.2216 0.7827 0.1606 0.076 Uiso 1 1 calc R . .
H3B H 0.2771 0.9131 0.1597 0.076 Uiso 1 1 calc R . .
H3C H 0.1191 0.8995 0.1556 0.076 Uiso 1 1 calc R . .
C4 C 0.6808(7) 0.8135(6) 0.32288(18) 0.0438(16) Uani 1 1 d . . .
C5 C 0.9253(7) 0.7981(9) 0.3330(2) 0.073(3) Uani 1 1 d . . .
H5A H 0.9528 0.8783 0.3262 0.073 Uiso 1 1 calc R . .
H5B H 0.9423 0.7462 0.3123 0.073 Uiso 1 1 calc R . .
H5C H 0.9784 0.7644 0.3520 0.073 Uiso 1 1 calc R . .
C6 C 0.7400(9) 0.8085(10) 0.3849(2) 0.082(3) Uani 1 1 d . . .
H6A H 0.8137 0.7649 0.3969 0.082 Uiso 1 1 calc R . .
H6B H 0.6546 0.7705 0.3910 0.082 Uiso 1 1 calc R . .
H6C H 0.7282 0.8918 0.3927 0.082 Uiso 1 1 calc R . .
C11 C 0.3227(7) 0.5749(6) 0.25669(19) 0.0432(16) Uani 1 1 d . . .
C12 C 0.2872(8) 0.5605(7) 0.2219(2) 0.0563(19) Uani 1 1 d . . .
H12 H 0.3506 0.5768 0.2022 0.068 Uiso 1 1 calc R . .
C13 C 0.1570(9) 0.5217(8) 0.2162(3) 0.071(2) Uani 1 1 d . . .
H13 H 0.1342 0.5120 0.1927 0.087 Uiso 1 1 calc R . .
C14 C 0.0626(9) 0.4977(8) 0.2455(3) 0.074(3) Uani 1 1 d . . .
H14 H -0.0247 0.4734 0.2417 0.089 Uiso 1 1 calc R . .
C15 C 0.0966(8) 0.5096(7) 0.2803(3) 0.066(2) Uani 1 1 d . . .
H15 H 0.0336 0.4911 0.3000 0.082 Uiso 1 1 calc R . .
C16 C 0.2253(7) 0.5493(6) 0.2861(2) 0.0522(18) Uani 1 1 d . . .
H16 H 0.2472 0.5590 0.3096 0.067 Uiso 1 1 calc R . .
C17 C 0.6135(7) 0.5700(6) 0.22975(18) 0.0405(15) Uani 1 1 d . . .
C18 C 0.7043(6) 0.6396(6) 0.20796(17) 0.0407(15) Uani 1 1 d . . .
H18 H 0.6981 0.7240 0.2106 0.050 Uiso 1 1 calc R . .
C19 C 0.8044(7) 0.5855(7) 0.18229(18) 0.0487(17) Uani 1 1 d . . .
H19 H 0.8636 0.6339 0.1680 0.060 Uiso 1 1 calc R . .
C20 C 0.8160(8) 0.4607(7) 0.1780(2) 0.0545(19) Uani 1 1 d . . .
H20 H 0.8838 0.4249 0.1611 0.067 Uiso 1 1 calc R . .
C21 C 0.7274(9) 0.3889(7) 0.1989(2) 0.063(2) Uani 1 1 d . . .
H21 H 0.7340 0.3048 0.1958 0.077 Uiso 1 1 calc R . .
C22 C 0.6264(8) 0.4437(6) 0.2250(2) 0.0533(18) Uani 1 1 d . . .
H22 H 0.5675 0.3948 0.2392 0.063 Uiso 1 1 calc R . .
C23 C 0.6506(8) 0.5119(7) 0.3125(2) 0.063(2) Uani 1 1 d . . .
H23A H 0.6549 0.5495 0.3353 0.063 Uiso 1 1 calc R . .
H23B H 0.7218 0.5406 0.2951 0.063 Uiso 1 1 calc R . .
H23C H 0.6653 0.4247 0.3153 0.063 Uiso 1 1 calc R . .
C31 C 0.6417(8) 1.1050(6) 0.2888(2) 0.0507(18) Uani 1 1 d . . .
C32 C 0.6539(9) 1.1115(8) 0.3256(3) 0.070(2) Uani 1 1 d . . .
H32 H 0.5804 1.0908 0.3422 0.086 Uiso 1 1 calc R . .
C33 C 0.7760(12) 1.1490(9) 0.3381(3) 0.089(3) Uani 1 1 d . . .
H33 H 0.7838 1.1523 0.3628 0.112 Uiso 1 1 calc R . .
C34 C 0.8827(12) 1.1804(10) 0.3137(4) 0.101(4) Uani 1 1 d . . .
H34 H 0.9627 1.2065 0.3220 0.118 Uiso 1 1 calc R . .
C35 C 0.8750(10) 1.1745(9) 0.2773(4) 0.096(3) Uani 1 1 d . . .
H35 H 0.9495 1.1951 0.2611 0.110 Uiso 1 1 calc R . .
C36 C 0.7530(9) 1.1367(8) 0.2646(3) 0.072(2) Uani 1 1 d . . .
H36 H 0.7470 1.1329 0.2398 0.091 Uiso 1 1 calc R . .
C37 C 0.4424(8) 1.1208(6) 0.2323(2) 0.0524(18) Uani 1 1 d . . .
C38 C 0.5363(11) 1.1145(8) 0.2014(2) 0.074(3) Uani 1 1 d . . .
H38 H 0.6272 1.0801 0.2028 0.091 Uiso 1 1 calc R . .
C39 C 0.4946(17) 1.1596(10) 0.1682(3) 0.104(4) Uani 1 1 d . . .
H39 H 0.5584 1.1572 0.1476 0.126 Uiso 1 1 calc R . .
C40 C 0.358(2) 1.2080(11) 0.1659(4) 0.130(6) Uani 1 1 d . . .
H40 H 0.3293 1.2378 0.1439 0.151 Uiso 1 1 calc R . .
C41 C 0.2670(15) 1.2111(10) 0.1963(4) 0.110(4) Uani 1 1 d . . .
H41 H 0.1751 1.2422 0.1946 0.135 Uiso 1 1 calc R . .
C42 C 0.3063(10) 1.1697(8) 0.2294(3) 0.074(3) Uani 1 1 d . . .
H42 H 0.2419 1.1745 0.2498 0.093 Uiso 1 1 calc R . .
C43 C 0.3474(9) 1.2381(7) 0.3114(2) 0.071(2) Uani 1 1 d . . .
H43A H 0.3819 1.2815 0.2900 0.071 Uiso 1 1 calc R . .
H43B H 0.3994 1.2553 0.3311 0.071 Uiso 1 1 calc R . .
H43C H 0.2503 1.2637 0.3174 0.071 Uiso 1 1 calc R . .
C51 C 0.2668(6) 0.6528(6) -0.01423(18) 0.0406(15) Uani 1 1 d . . .
C52 C 0.0162(7) 0.6806(8) -0.0177(3) 0.069(2) Uani 1 1 d . . .
H52A H -0.0430 0.7336 -0.0318 0.069 Uiso 1 1 calc R . .
H52B H -0.0234 0.6791 0.0070 0.069 Uiso 1 1 calc R . .
H52C H 0.0239 0.5994 -0.0271 0.069 Uiso 1 1 calc R . .
C53 C 0.1644(9) 0.8574(7) -0.0258(2) 0.067(2) Uani 1 1 d . . .
H53A H 0.0855 0.8919 -0.0376 0.067 Uiso 1 1 calc R . .
H53B H 0.2489 0.8708 -0.0408 0.067 Uiso 1 1 calc R . .
H53C H 0.1654 0.8959 -0.0029 0.067 Uiso 1 1 calc R . .
C54 C 0.7049(7) 0.9562(6) 0.54658(18) 0.0412(15) Uani 1 1 d . . .
C55 C 0.7690(9) 0.9350(9) 0.6084(2) 0.079(3) Uani 1 1 d . . .
H55A H 0.8508 0.9060 0.6199 0.079 Uiso 1 1 calc R . .
H55B H 0.6964 0.8815 0.6148 0.079 Uiso 1 1 calc R . .
H55C H 0.7379 1.0161 0.6164 0.079 Uiso 1 1 calc R . .
C56 C 0.9510(8) 0.9178(9) 0.5560(3) 0.082(3) Uani 1 1 d . . .
H56A H 0.9984 0.8649 0.5727 0.082 Uiso 1 1 calc R . .
H56B H 0.9913 0.9950 0.5540 0.082 Uiso 1 1 calc R . .
H56C H 0.9606 0.8808 0.5327 0.082 Uiso 1 1 calc R . .
C61 C 0.2817(7) 0.6023(7) 0.07433(18) 0.0454(16) Uani 1 1 d . . .
C62 C 0.2192(8) 0.7213(7) 0.0717(2) 0.0568(19) Uani 1 1 d . . .
H62 H 0.2737 0.7846 0.0638 0.071 Uiso 1 1 calc R . .
C63 C 0.0760(9) 0.7465(9) 0.0809(2) 0.071(2) Uani 1 1 d . . .
H63 H 0.0356 0.8264 0.0796 0.085 Uiso 1 1 calc R . .
C64 C -0.0052(9) 0.6517(11) 0.0918(2) 0.082(3) Uani 1 1 d . . .
H64 H -0.1013 0.6677 0.0969 0.100 Uiso 1 1 calc R . .
C65 C 0.0536(9) 0.5354(11) 0.0953(2) 0.079(3) Uani 1 1 d . . .
H65 H -0.0018 0.4731 0.1036 0.095 Uiso 1 1 calc R . .
C66 C 0.1977(8) 0.5088(8) 0.0863(2) 0.063(2) Uani 1 1 d . . .
H66 H 0.2373 0.4288 0.0884 0.078 Uiso 1 1 calc R . .
C67 C 0.5536(6) 0.6949(6) 0.07062(18) 0.0406(15) Uani 1 1 d . . .
C68 C 0.6384(7) 0.7603(6) 0.0464(2) 0.0470(17) Uani 1 1 d . . .
H68 H 0.6512 0.7382 0.0223 0.058 Uiso 1 1 calc R . .
C69 C 0.7047(8) 0.8579(7) 0.0573(2) 0.0562(19) Uani 1 1 d . . .
H69 H 0.7616 0.9003 0.0404 0.068 Uiso 1 1 calc R . .
C70 C 0.6866(9) 0.8924(8) 0.0929(3) 0.069(2) Uani 1 1 d . . .
H70 H 0.7307 0.9583 0.1002 0.083 Uiso 1 1 calc R . .
C71 C 0.6030(10) 0.8291(9) 0.1175(2) 0.077(3) Uani 1 1 d . . .
H71 H 0.5912 0.8517 0.1416 0.090 Uiso 1 1 calc R . .
C72 C 0.5361(8) 0.7319(7) 0.1067(2) 0.060(2) Uani 1 1 d . . .
H72 H 0.4786 0.6905 0.1236 0.074 Uiso 1 1 calc R . .
C73 C 0.6258(9) 0.4247(9) 0.1021(3) 0.089(3) Uani 1 1 d . . .
H73A H 0.6689 0.3550 0.0889 0.089 Uiso 1 1 calc R . .
H73B H 0.6117 0.4033 0.1274 0.089 Uiso 1 1 calc R . .
H73C H 0.6854 0.4907 0.0988 0.089 Uiso 1 1 calc R . .
C81 C 0.5226(7) 0.7066(6) 0.53587(18) 0.0423(16) Uani 1 1 d . . .
C82 C 0.6592(8) 0.6538(6) 0.5375(2) 0.0546(19) Uani 1 1 d . . .
H82 H 0.7241 0.6564 0.5173 0.069 Uiso 1 1 calc R . .
C83 C 0.6975(10) 0.5977(8) 0.5694(3) 0.075(3) Uani 1 1 d . . .
H83 H 0.7886 0.5630 0.5700 0.090 Uiso 1 1 calc R . .
C84 C 0.6069(13) 0.5915(8) 0.5996(3) 0.079(3) Uani 1 1 d . . .
H84 H 0.6349 0.5529 0.6206 0.096 Uiso 1 1 calc R . .
C85 C 0.4723(11) 0.6439(8) 0.5984(2) 0.073(3) Uani 1 1 d . . .
H85 H 0.4084 0.6393 0.6188 0.089 Uiso 1 1 calc R . .
C86 C 0.4304(9) 0.7042(7) 0.5668(2) 0.0563(19) Uani 1 1 d . . .
H86 H 0.3406 0.7423 0.5667 0.069 Uiso 1 1 calc R . .
C87 C 0.3190(7) 0.7429(6) 0.4813(2) 0.0461(17) Uani 1 1 d . . .
C88 C 0.2994(9) 0.7522(7) 0.4447(2) 0.065(2) Uani 1 1 d . . .
H88 H 0.3698 0.7799 0.4283 0.080 Uiso 1 1 calc R . .
C89 C 0.1767(13) 0.7209(9) 0.4320(3) 0.090(3) Uani 1 1 d . . .
H89 H 0.1659 0.7272 0.4074 0.108 Uiso 1 1 calc R . .
C90 C 0.0715(11) 0.6807(10) 0.4560(4) 0.098(4) Uani 1 1 d . . .
H90 H -0.0117 0.6617 0.4477 0.120 Uiso 1 1 calc R . .
C91 C 0.0897(9) 0.6687(9) 0.4922(3) 0.091(3) Uani 1 1 d . . .
H91 H 0.0192 0.6402 0.5084 0.110 Uiso 1 1 calc R . .
C92 C 0.2127(7) 0.6987(8) 0.5046(2) 0.066(2) Uani 1 1 d . . .
H92 H 0.2242 0.6890 0.5292 0.083 Uiso 1 1 calc R . .
C93 C 0.6074(9) 0.6091(6) 0.4545(2) 0.067(2) Uani 1 1 d . . .
H93A H 0.5466 0.5990 0.4361 0.067 Uiso 1 1 calc R . .
H93B H 0.5795 0.5608 0.4756 0.067 Uiso 1 1 calc R . .
H93C H 0.7018 0.5829 0.4456 0.067 Uiso 1 1 calc R . .
C99 C 0.3367(17) 0.0704(18) 0.0571(5) 0.199(9) Uani 1 1 d . . .
H99A H 0.3559 0.0211 0.0781 0.199 Uiso 1 1 calc R . .
H99B H 0.3436 0.1550 0.0620 0.199 Uiso 1 1 calc R . .
H99C H 0.4033 0.0460 0.0371 0.199 Uiso 1 1 calc R . .
B1 B -0.0607(14) 0.1435(15) 0.1299(4) 0.096(5) Uani 1 1 d . . .
B2 B 0.9562(11) 0.4351(14) 0.3843(3) 0.084(4) Uani 1 1 d . . .

loop_
_atom_site_aniso_label
_atom_site_aniso_U_11
_atom_site_aniso_U_22
_atom_site_aniso_U_33
_atom_site_aniso_U_23
_atom_site_aniso_U_13
_atom_site_aniso_U_12
Co1 0.0315(4) 0.0387(5) 0.0381(5) 0.0021(4) 0.0007(4) -0.0005(4)
Co51 0.0278(6) 0.0342(7) 0.0444(8) 0.0023(5) -0.0020(5) -0.0050(5)
Co52 0.0356(6) 0.0278(6) 0.0384(7) -0.0035(5) 0.0019(5) -0.0023(5)
S1 0.0321(8) 0.0502(11) 0.0511(11) -0.0007(8) 0.0025(8) 0.0010(7)
S2 0.0366(9) 0.0451(10) 0.0407(10) 0.0016(7) -0.0004(7) -0.0007(7)
S3 0.0340(8) 0.0488(10) 0.0409(10) -0.0009(7) 0.0008(7) -0.0009(7)
S4 0.0398(9) 0.0656(13) 0.0395(10) 0.0011(8) 0.0041(8) 0.0027(8)
S51 0.0301(8) 0.0381(10) 0.0583(11) 0.0026(7) -0.0034(7) -0.0062(7)
S52 0.0376(9) 0.0391(10) 0.0588(12) 0.0060(8) -0.0068(8) -0.0092(7)
S53 0.0421(9) 0.0374(9) 0.0417(10) -0.0034(7) 0.0024(7) -0.0027(7)
S54 0.0380(9) 0.0399(10) 0.0503(11) -0.0040(7) 0.0021(8) -0.0022(7)
P1 0.0343(9) 0.0383(10) 0.0415(10) 0.0045(7) 0.0024(7) -0.0009(7)
P2 0.0395(9) 0.0379(10) 0.0475(11) -0.0015(7) -0.0006(8) -0.0010(7)
P51 0.0371(9) 0.0414(10) 0.0430(10) 0.0036(7) -0.0014(8) -0.0067(7)
P52 0.0387(9) 0.0283(9) 0.0426(10) -0.0024(7) -0.0016(7) -0.0021(7)
F1 0.193(8) 0.106(6) 0.179(8) -0.056(5) -0.047(6) 0.055(5)
F2 0.265(15) 0.261(15) 0.36(2) -0.025(13) -0.080(13) -0.136(13)
F3 0.281(13) 0.270(13) 0.120(8) 0.036(8) 0.014(8) 0.149(11)
F4 0.202(9) 0.252(11) 0.202(9) -0.072(8) -0.106(8) 0.150(9)
F5 0.146(7) 0.306(13) 0.115(7) -0.046(7) 0.008(5) -0.028(7)
F6 0.102(5) 0.276(12) 0.210(9) 0.061(8) -0.086(6) -0.014(6)
F7 0.187(10) 0.300(15) 0.167(9) -0.085(9) -0.057(8) 0.119(10)
F8A 0.184(11) 0.154(10) 0.130(9) 0.044(8) -0.077(8) -0.098(9)
F8B 0.22(3) 0.092(16) 0.15(2) -0.021(14) 0.012(19) -0.064(17)
O1 0.046(3) 0.054(3) 0.055(3) 0.021(2) -0.001(2) 0.001(2)
O4 0.049(3) 0.042(3) 0.060(3) -0.009(2) 0.008(2) 0.007(2)
O51 0.073(4) 0.057(3) 0.062(4) 0.021(3) -0.019(3) -0.005(3)
O54 0.053(3) 0.032(3) 0.051(3) -0.012(2) 0.011(2) -0.003(2)
O98 0.166(11) 0.239(14) 0.172(11) -0.035(9) -0.020(9) 0.051(10)
N1 0.045(3) 0.059(4) 0.054(4) 0.001(3) -0.005(3) 0.001(3)
N2 0.044(3) 0.082(5) 0.042(4) 0.000(3) -0.002(3) 0.004(3)
N51 0.041(3) 0.045(4) 0.064(4) 0.005(3) -0.011(3) -0.001(3)
N52 0.049(4) 0.051(4) 0.056(4) 0.001(3) -0.010(3) 0.001(3)
C1 0.039(4) 0.035(4) 0.053(4) 0.004(3) -0.007(3) -0.001(3)
C2 0.042(5) 0.115(8) 0.092(7) -0.005(6) -0.014(5) 0.009(5)
C3 0.057(5) 0.105(8) 0.063(6) 0.004(5) -0.015(4) 0.014(5)
C4 0.040(4) 0.047(4) 0.043(4) 0.004(3) -0.004(3) 0.004(3)
C5 0.042(4) 0.111(8) 0.066(6) -0.002(5) -0.012(4) 0.006(4)
C6 0.072(6) 0.134(9) 0.036(5) 0.000(5) -0.009(4) 0.013(6)
C11 0.037(4) 0.037(4) 0.054(5) 0.000(3) -0.001(3) 0.000(3)
C12 0.050(4) 0.053(5) 0.066(5) 0.000(4) -0.001(4) -0.004(4)
C13 0.064(6) 0.073(6) 0.080(6) 0.001(5) -0.020(5) -0.016(5)
C14 0.048(5) 0.077(6) 0.099(8) 0.013(5) -0.011(5) -0.020(4)
C15 0.042(4) 0.058(5) 0.096(7) 0.017(5) 0.008(4) -0.008(4)
C16 0.044(4) 0.047(4) 0.063(5) 0.007(3) 0.004(4) -0.003(3)
C17 0.039(4) 0.037(4) 0.044(4) -0.001(3) -0.001(3) 0.003(3)
C18 0.037(4) 0.041(4) 0.043(4) 0.000(3) -0.004(3) 0.002(3)
C19 0.043(4) 0.060(5) 0.042(4) -0.002(3) 0.002(3) -0.001(3)
C20 0.060(5) 0.058(5) 0.044(5) -0.013(3) 0.002(4) -0.001(4)
C21 0.082(6) 0.039(5) 0.065(6) -0.011(4) 0.000(5) 0.014(4)
C22 0.056(4) 0.041(4) 0.060(5) 0.001(3) 0.005(4) -0.003(3)
C23 0.058(5) 0.057(5) 0.071(6) 0.026(4) -0.008(4) 0.002(4)
C31 0.057(5) 0.033(4) 0.064(5) -0.003(3) -0.015(4) -0.003(3)
C32 0.061(5) 0.063(6) 0.088(7) -0.018(5) -0.017(5) -0.004(4)
C33 0.091(8) 0.077(7) 0.105(8) -0.031(6) -0.037(7) 0.001(6)
C34 0.076(7) 0.077(8) 0.157(12) -0.024(8) -0.043(8) 0.000(6)
C35 0.053(6) 0.084(8) 0.153(12) 0.007(7) -0.014(6) -0.022(5)
C36 0.064(6) 0.059(6) 0.096(7) 0.005(5) -0.016(5) -0.012(4)
C37 0.072(5) 0.029(4) 0.058(5) 0.007(3) -0.011(4) -0.011(3)
C38 0.106(7) 0.063(6) 0.055(6) -0.001(4) -0.002(5) -0.031(5)
C39 0.188(14) 0.081(8) 0.053(6) 0.014(5) -0.023(8) -0.068(9)
C40 0.25(2) 0.075(8) 0.086(10) 0.029(7) -0.086(12) -0.041(10)
C41 0.154(12) 0.076(8) 0.108(10) 0.006(7) -0.072(9) 0.019(7)
C42 0.086(6) 0.058(6) 0.079(7) 0.007(4) -0.034(5) 0.012(5)
C43 0.070(5) 0.054(5) 0.088(7) -0.016(4) -0.003(5) 0.009(4)
C51 0.034(3) 0.040(4) 0.049(4) -0.001(3) -0.006(3) -0.003(3)
C52 0.034(4) 0.064(6) 0.111(7) -0.004(5) -0.017(4) -0.001(4)
C53 0.065(5) 0.046(5) 0.091(7) 0.002(4) -0.020(5) 0.007(4)
C54 0.043(4) 0.029(4) 0.050(4) 0.003(3) -0.005(3) 0.000(3)
C55 0.075(6) 0.102(8) 0.061(6) 0.007(5) -0.019(5) 0.007(5)
C56 0.047(5) 0.109(8) 0.088(7) -0.008(6) -0.012(5) 0.008(5)
C61 0.042(4) 0.055(5) 0.040(4) -0.002(3) 0.001(3) -0.012(3)
C62 0.050(4) 0.062(5) 0.057(5) -0.002(4) -0.003(4) 0.000(4)
C63 0.056(5) 0.080(7) 0.073(6) -0.009(5) -0.006(4) 0.012(5)
C64 0.049(5) 0.122(9) 0.070(7) -0.004(6) 0.007(4) 0.003(6)
C65 0.049(5) 0.125(9) 0.062(6) 0.005(5) 0.019(4) -0.023(5)
C66 0.064(5) 0.064(5) 0.058(5) 0.003(4) 0.009(4) -0.015(4)
C67 0.034(3) 0.042(4) 0.047(4) -0.005(3) -0.002(3) -0.008(3)
C68 0.044(4) 0.042(4) 0.056(5) -0.006(3) -0.005(3) -0.008(3)
C69 0.053(4) 0.049(5) 0.066(5) -0.007(4) 0.001(4) -0.015(4)
C70 0.069(6) 0.056(6) 0.087(7) -0.025(5) -0.007(5) -0.019(4)
C71 0.083(6) 0.092(7) 0.057(6) -0.031(5) -0.002(5) -0.020(5)
C72 0.058(5) 0.071(6) 0.053(5) -0.006(4) 0.000(4) -0.016(4)
C73 0.074(6) 0.097(8) 0.098(8) 0.035(6) -0.030(6) 0.000(5)
C81 0.050(4) 0.027(4) 0.051(4) -0.007(3) -0.006(3) -0.008(3)
C82 0.055(5) 0.044(4) 0.065(5) 0.003(4) -0.014(4) 0.002(3)
C83 0.085(7) 0.054(6) 0.090(8) 0.003(5) -0.042(6) 0.004(5)
C84 0.130(9) 0.046(5) 0.067(7) 0.005(4) -0.043(7) 0.002(5)
C85 0.120(8) 0.052(5) 0.048(5) 0.010(4) -0.014(5) -0.017(5)
C86 0.070(5) 0.053(5) 0.045(5) 0.003(3) 0.004(4) -0.008(4)
C87 0.047(4) 0.029(4) 0.063(5) -0.005(3) -0.011(4) 0.001(3)
C88 0.086(6) 0.050(5) 0.065(6) 0.005(4) -0.028(5) -0.014(4)
C89 0.112(9) 0.071(7) 0.098(8) -0.002(6) -0.060(7) -0.010(6)
C90 0.075(7) 0.070(7) 0.158(12) -0.035(7) -0.054(8) 0.004(5)
C91 0.051(5) 0.096(8) 0.128(10) -0.035(7) 0.001(6) -0.023(5)
C92 0.036(4) 0.084(6) 0.079(6) -0.020(5) -0.001(4) -0.010(4)
C93 0.077(6) 0.039(5) 0.082(6) -0.020(4) 0.016(5) -0.006(4)
C99 0.140(14) 0.27(2) 0.206(18) 0.056(16) -0.036(13) -0.135(15)
B1 0.075(8) 0.115(11) 0.098(11) -0.048(9) -0.032(7) 0.037(7)
B2 0.055(6) 0.133(12) 0.066(8) -0.030(7) -0.022(6) 0.003(7)

loop_
_atom_type_symbol
_atom_type_description
_atom_type_scat_dispersion_real
_atom_type_scat_dispersion_imag
_atom_type_scat_source
C C 0.0033 0.0016 'International Tables Vol C Tables 4.2.6.8 and 6.1.1.4'
H H 0.0000 0.0000 'International Tables Vol C Tables 4.2.6.8 and 6.1.1.4'
B B 0.0013 0.0007 'International Tables Vol C Tables 4.2.6.8 and 6.1.1.4'
Co Co 0.3494 0.9721 'International Tables Vol C Tables 4.2.6.8 and 6.1.1.4'
F F 0.0171 0.0103 'International Tables Vol C Tables 4.2.6.8 and 6.1.1.4'
N N 0.0061 0.0033 'International Tables Vol C Tables 4.2.6.8 and 6.1.1.4'
O O 0.0106 0.0060 'International Tables Vol C Tables 4.2.6.8 and 6.1.1.4'
P P 0.1023 0.0942 'International Tables Vol C Tables 4.2.6.8 and 6.1.1.4'
S S 0.1246 0.1234 'International Tables Vol C Tables 4.2.6.8 and 6.1.1.4'

loop_
_geom_angle_atom_site_label_1
_geom_angle_atom_site_label_2
_geom_angle_atom_site_label_3
_geom_angle
_geom_angle_site_symmetry_1
_geom_angle_site_symmetry_3
_geom_angle_publ_flag
P1 Co1 S4 96.29(7) . . ?
P1 Co1 S1 94.84(7) . . ?
S4 Co1 S1 99.96(7) . . ?
P1 Co1 S2 80.57(7) . . ?
S4 Co1 S2 174.75(8) . . ?
S1 Co1 S2 76.23(7) . . ?
P1 Co1 S3 87.28(7) . . ?
S4 Co1 S3 76.48(7) . . ?
S1 Co1 S3 176.07(8) . . ?
S2 Co1 S3 107.42(7) . . ?
P1 Co1 P2 173.71(7) . . ?
S4 Co1 P2 89.30(7) . . ?
S1 Co1 P2 87.02(7) . . ?
S2 Co1 P2 94.07(7) . . ?
S3 Co1 P2 91.22(7) . . ?
S52 Co51 S52 180.00(7) 2_665 . ?
S52 Co51 S51 76.08(6) 2_665 2_665 ?
S52 Co51 S51 103.92(6) . 2_665 ?
S52 Co51 S51 103.92(6) 2_665 . ?
S52 Co51 S51 76.08(6) . . ?
S51 Co51 S51 180.0 2_665 . ?
S52 Co51 P51 94.73(6) 2_665 . ?
S52 Co51 P51 85.27(6) . . ?
S51 Co51 P51 86.53(6) 2_665 . ?
S51 Co51 P51 93.47(6) . . ?
S52 Co51 P51 85.27(6) 2_665 2_665 ?
S52 Co51 P51 94.73(6) . 2_665 ?
S51 Co51 P51 93.47(6) 2_665 2_665 ?
S51 Co51 P51 86.53(6) . 2_665 ?
P51 Co51 P51 180.0 . 2_665 ?
S53 Co52 S53 180.0 . 2_676 ?
S53 Co52 S54 76.90(6) . . ?
S53 Co52 S54 103.10(6) 2_676 . ?
S53 Co52 S54 103.10(6) . 2_676 ?
S53 Co52 S54 76.90(6) 2_676 2_676 ?
S54 Co52 S54 180.0 . 2_676 ?
S53 Co52 P52 94.15(6) . . ?
S53 Co52 P52 85.85(6) 2_676 . ?
S54 Co52 P52 87.26(6) . . ?
S54 Co52 P52 92.74(6) 2_676 . ?
S53 Co52 P52 85.85(6) . 2_676 ?
S53 Co52 P52 94.15(6) 2_676 2_676 ?
S54 Co52 P52 92.74(6) . 2_676 ?
S54 Co52 P52 87.26(6) 2_676 2_676 ?
P52 Co52 P52 179.997(1) . 2_676 ?
C1 S1 Co1 86.9(2) . . ?
C1 S2 Co1 86.8(2) . . ?
C4 S3 Co1 86.9(2) . . ?
C4 S4 Co1 86.9(2) . . ?
C51 S51 Co51 86.7(2) . . ?
C51 S52 Co51 86.8(2) . . ?
C54 S53 Co52 86.3(2) . . ?
C54 S54 Co52 86.3(2) . . ?
O1 P1 C11 97.1(3) . . ?
O1 P1 C17 103.1(3) . . ?
C11 P1 C17 104.2(3) . . ?
O1 P1 Co1 117.7(2) . . ?
C11 P1 Co1 115.7(2) . . ?
C17 P1 Co1 116.3(2) . . ?
O4 P2 C31 102.9(3) . . ?
O4 P2 C37 104.6(3) . . ?
C31 P2 C37 108.8(4) . . ?
O4 P2 Co1 111.55(19) . . ?
C31 P2 Co1 116.4(2) . . ?
C37 P2 Co1 111.6(2) . . ?
O51 P51 C61 97.7(3) . . ?
O51 P51 C67 104.2(3) . . ?
C61 P51 C67 104.1(3) . . ?
O51 P51 Co51 116.3(2) . . ?
C61 P51 Co51 113.9(2) . . ?
C67 P51 Co51 118.0(2) . . ?
O54 P52 C81 104.0(3) . . ?
O54 P52 C87 102.8(3) . . ?
C81 P52 C87 107.8(3) . . ?
O54 P52 Co52 109.76(17) . . ?
C81 P52 Co52 112.9(2) . . ?
C87 P52 Co52 118.2(2) . . ?
B2 F5 F8B 56.2(11) . . ?
B2 F7 F8B 55.7(11) . . ?
B2 F8B F5 47.4(8) . . ?
B2 F8B F7 47.9(9) . . ?
F5 F8B F7 81.4(11) . . ?
C23 O1 P1 125.1(4) . . ?
C43 O4 P2 121.4(5) . . ?
C73 O51 P51 128.1(6) . . ?
C93 O54 P52 121.1(4) . . ?
C99 O98 H98 109.5 . . ?
C1 N1 C3 121.7(6) . . ?
C1 N1 C2 120.8(6) . . ?
C3 N1 C2 117.4(6) . . ?
C4 N2 C6 122.2(6) . . ?
C4 N2 C5 121.1(6) . . ?
C6 N2 C5 116.7(6) . . ?
C51 N51 C52 121.7(6) . . ?
C51 N51 C53 120.3(6) . . ?
C52 N51 C53 117.9(6) . . ?
C54 N52 C55 122.1(6) . . ?
C54 N52 C56 121.7(7) . . ?
C55 N52 C56 116.2(6) . . ?
N1 C1 S1 126.2(5) . . ?
N1 C1 S2 123.7(5) . . ?
S1 C1 S2 110.1(4) . . ?
N1 C2 H2A 109.5 . . ?
N1 C2 H2B 109.5 . . ?
H2A C2 H2B 109.5 . . ?
N1 C2 H2C 109.5 . . ?
H2A C2 H2C 109.5 . . ?
H2B C2 H2C 109.5 . . ?
N1 C3 H3A 109.5 . . ?
N1 C3 H3B 109.5 . . ?
H3A C3 H3B 109.5 . . ?
N1 C3 H3C 109.5 . . ?
H3A C3 H3C 109.5 . . ?
H3B C3 H3C 109.5 . . ?
N2 C4 S3 124.6(5) . . ?
N2 C4 S4 125.7(5) . . ?
S3 C4 S4 109.7(4) . . ?
N2 C5 H5A 109.5 . . ?
N2 C5 H5B 109.5 . . ?
H5A C5 H5B 109.5 . . ?
N2 C5 H5C 109.5 . . ?
H5A C5 H5C 109.5 . . ?
H5B C5 H5C 109.5 . . ?
N2 C6 H6A 109.5 . . ?
N2 C6 H6B 109.5 . . ?
H6A C6 H6B 109.5 . . ?
N2 C6 H6C 109.5 . . ?
H6A C6 H6C 109.5 . . ?
H6B C6 H6C 109.5 . . ?
C12 C11 C16 118.5(6) . . ?
C12 C11 P1 122.7(5) . . ?
C16 C11 P1 118.7(5) . . ?
C11 C12 C13 120.8(7) . . ?
C11 C12 H12 119.6 . . ?
C13 C12 H12 119.6 . . ?
C14 C13 C12 119.6(8) . . ?
C14 C13 H13 120.2 . . ?
C12 C13 H13 120.2 . . ?
C15 C14 C13 120.5(8) . . ?
C15 C14 H14 119.7 . . ?
C13 C14 H14 119.7 . . ?
C14 C15 C16 119.9(8) . . ?
C14 C15 H15 120.1 . . ?
C16 C15 H15 120.1 . . ?
C15 C16 C11 120.6(8) . . ?
C15 C16 H16 119.7 . . ?
C11 C16 H16 119.7 . . ?
C18 C17 C22 117.5(6) . . ?
C18 C17 P1 124.1(5) . . ?
C22 C17 P1 118.4(5) . . ?
C17 C18 C19 121.4(6) . . ?
C17 C18 H18 119.3 . . ?
C19 C18 H18 119.3 . . ?
C20 C19 C18 120.3(7) . . ?
C20 C19 H19 119.8 . . ?
C18 C19 H19 119.8 . . ?
C19 C20 C21 120.0(7) . . ?
C19 C20 H20 120.0 . . ?
C21 C20 H20 120.0 . . ?
C20 C21 C22 119.7(7) . . ?
C20 C21 H21 120.2 . . ?
C22 C21 H21 120.2 . . ?
C17 C22 C21 121.1(7) . . ?
C17 C22 H22 119.4 . . ?
C21 C22 H22 119.4 . . ?
O1 C23 H23A 109.5 . . ?
O1 C23 H23B 109.5 . . ?
H23A C23 H23B 109.5 . . ?
O1 C23 H23C 109.5 . . ?
H23A C23 H23C 109.5 . . ?
H23B C23 H23C 109.5 . . ?
C32 C31 C36 118.5(7) . . ?
C32 C31 P2 117.3(6) . . ?
C36 C31 P2 124.1(6) . . ?
C31 C32 C33 120.8(9) . . ?
C31 C32 H32 119.6 . . ?
C33 C32 H32 119.6 . . ?
C34 C33 C32 119.3(10) . . ?
C34 C33 H33 120.4 . . ?
C32 C33 H33 120.4 . . ?
C35 C34 C33 121.6(10) . . ?
C35 C34 H34 119.2 . . ?
C33 C34 H34 119.2 . . ?
C34 C35 C36 119.5(11) . . ?
C34 C35 H35 120.3 . . ?
C36 C35 H35 120.3 . . ?
C31 C36 C35 120.4(10) . . ?
C31 C36 H36 119.8 . . ?
C35 C36 H36 119.8 . . ?
C42 C37 C38 118.8(8) . . ?
C42 C37 P2 118.0(6) . . ?
C38 C37 P2 122.6(7) . . ?
C37 C38 C39 120.2(10) . . ?
C37 C38 H38 119.9 . . ?
C39 C38 H38 119.9 . . ?
C40 C39 C38 120.0(12) . . ?
C40 C39 H39 120.0 . . ?
C38 C39 H39 120.0 . . ?
C41 C40 C39 119.0(12) . . ?
C41 C40 H40 120.5 . . ?
C39 C40 H40 120.5 . . ?
C40 C41 C42 122.2(13) . . ?
C40 C41 H41 118.9 . . ?
C42 C41 H41 118.9 . . ?
C41 C42 C37 119.8(10) . . ?
C41 C42 H42 120.1 . . ?
C37 C42 H42 120.1 . . ?
O4 C43 H43A 109.5 . . ?
O4 C43 H43B 109.5 . . ?
H43A C43 H43B 109.5 . . ?
O4 C43 H43C 109.5 . . ?
H43A C43 H43C 109.5 . . ?
H43B C43 H43C 109.5 . . ?
N51 C51 S51 124.4(5) . . ?
N51 C51 S52 125.2(5) . . ?
S51 C51 S52 110.4(3) . . ?
N51 C52 H52A 109.5 . . ?
N51 C52 H52B 109.5 . . ?
H52A C52 H52B 109.5 . . ?
N51 C52 H52C 109.5 . . ?
H52A C52 H52C 109.5 . . ?
H52B C52 H52C 109.5 . . ?
N51 C53 H53A 109.5 . . ?
N51 C53 H53B 109.5 . . ?
H53A C53 H53B 109.5 . . ?
N51 C53 H53C 109.5 . . ?
H53A C53 H53C 109.5 . . ?
H53B C53 H53C 109.5 . . ?
N52 C54 S54 125.2(5) . . ?
N52 C54 S53 124.3(5) . . ?
S54 C54 S53 110.5(4) . . ?
N52 C55 H55A 109.5 . . ?
N52 C55 H55B 109.5 . . ?
H55A C55 H55B 109.5 . . ?
N52 C55 H55C 109.5 . . ?
H55A C55 H55C 109.5 . . ?
H55B C55 H55C 109.5 . . ?
N52 C56 H56A 109.5 . . ?
N52 C56 H56B 109.5 . . ?
H56A C56 H56B 109.5 . . ?
N52 C56 H56C 109.5 . . ?
H56A C56 H56C 109.5 . . ?
H56B C56 H56C 109.5 . . ?
C62 C61 C66 118.5(7) . . ?
C62 C61 P51 122.2(5) . . ?
C66 C61 P51 119.0(6) . . ?
C61 C62 C63 120.8(8) . . ?
C61 C62 H62 119.6 . . ?
C63 C62 H62 119.6 . . ?
C64 C63 C62 119.4(9) . . ?
C64 C63 H63 120.3 . . ?
C62 C63 H63 120.3 . . ?
C65 C64 C63 120.8(8) . . ?
C65 C64 H64 119.6 . . ?
C63 C64 H64 119.6 . . ?
C64 C65 C66 120.3(9) . . ?
C64 C65 H65 119.9 . . ?
C66 C65 H65 119.9 . . ?
C61 C66 C65 120.1(8) . . ?
C61 C66 H66 120.0 . . ?
C65 C66 H66 120.0 . . ?
C68 C67 C72 117.3(6) . . ?
C68 C67 P51 124.2(5) . . ?
C72 C67 P51 118.4(5) . . ?
C67 C68 C69 121.7(7) . . ?
C67 C68 H68 119.2 . . ?
C69 C68 H68 119.2 . . ?
C70 C69 C68 120.1(8) . . ?
C70 C69 H69 120.0 . . ?
C68 C69 H69 120.0 . . ?
C71 C70 C69 119.5(7) . . ?
C71 C70 H70 120.2 . . ?
C69 C70 H70 120.2 . . ?
C70 C71 C72 120.5(8) . . ?
C70 C71 H71 119.8 . . ?
C72 C71 H71 119.8 . . ?
C71 C72 C67 120.9(8) . . ?
C71 C72 H72 119.5 . . ?
C67 C72 H72 119.5 . . ?
O51 C73 H73A 109.5 . . ?
O51 C73 H73B 109.5 . . ?
H73A C73 H73B 109.5 . . ?
O51 C73 H73C 109.5 . . ?
H73A C73 H73C 109.5 . . ?
H73B C73 H73C 109.5 . . ?
C86 C81 C82 118.4(7) . . ?
C86 C81 P52 122.9(6) . . ?
C82 C81 P52 118.2(5) . . ?
C83 C82 C81 119.9(8) . . ?
C83 C82 H82 120.1 . . ?
C81 C82 H82 120.1 . . ?
C84 C83 C82 122.3(9) . . ?
C84 C83 H83 118.8 . . ?
C82 C83 H83 118.8 . . ?
C83 C84 C85 118.4(9) . . ?
C83 C84 H84 120.8 . . ?
C85 C84 H84 120.8 . . ?
C84 C85 C86 120.9(9) . . ?
C84 C85 H85 119.5 . . ?
C86 C85 H85 119.5 . . ?
C81 C86 C85 120.0(8) . . ?
C81 C86 H86 120.0 . . ?
C85 C86 H86 120.0 . . ?
C92 C87 C88 117.5(7) . . ?
C92 C87 P52 125.0(6) . . ?
C88 C87 P52 117.6(6) . . ?
C87 C88 C89 121.4(9) . . ?
C87 C88 H88 119.3 . . ?
C89 C88 H88 119.3 . . ?
C90 C89 C88 119.9(10) . . ?
C90 C89 H89 120.1 . . ?
C88 C89 H89 120.1 . . ?
C91 C90 C89 119.7(9) . . ?
C91 C90 H90 120.1 . . ?
C89 C90 H90 120.1 . . ?
C90 C91 C92 120.3(10) . . ?
C90 C91 H91 119.9 . . ?
C92 C91 H91 119.9 . . ?
C91 C92 C87 121.3(9) . . ?
C91 C92 H92 119.4 . . ?
C87 C92 H92 119.4 . . ?
O54 C93 H93A 109.5 . . ?
O54 C93 H93B 109.5 . . ?
H93A C93 H93B 109.5 . . ?
O54 C93 H93C 109.5 . . ?
H93A C93 H93C 109.5 . . ?
H93B C93 H93C 109.5 . . ?
O98 C99 H99A 109.5 . . ?
O98 C99 H99B 109.5 . . ?
H99A C99 H99B 109.5 . . ?
O98 C99 H99C 109.5 . . ?
H99A C99 H99C 109.5 . . ?
H99B C99 H99C 109.5 . . ?
F4 B1 F3 114.8(12) . . ?
F4 B1 F2 104.0(16) . . ?
F3 B1 F2 100.7(12) . . ?
F4 B1 F1 113.5(11) . . ?
F3 B1 F1 116.7(15) . . ?
F2 B1 F1 104.8(14) . . ?
F6 B2 F5 124.1(11) . . ?
F6 B2 F7 112.6(11) . . ?
F5 B2 F7 118.0(12) . . ?
F6 B2 F8A 105.8(13) . . ?
F5 B2 F8A 98.6(10) . . ?
F7 B2 F8A 87.8(12) . . ?
F6 B2 F8B 94.3(14) . . ?
F5 B2 F8B 76.4(13) . . ?
F7 B2 F8B 76.4(14) . . ?
F8A B2 F8B 158.2(16) . . ?

loop_
_geom_bond_atom_site_label_1
_geom_bond_atom_site_label_2
_geom_bond_distance
_geom_bond_site_symmetry_2
_geom_bond_publ_flag
Co1 P1 2.2686(19) . ?
Co1 S4 2.275(2) . ?
Co1 S1 2.2788(18) . ?
Co1 S2 2.2801(19) . ?
Co1 S3 2.2805(18) . ?
Co1 P2 2.3090(19) . ?
Co51 S52 2.2797(17) 2_665 ?
Co51 S52 2.2798(17) . ?
Co51 S51 2.2848(15) 2_665 ?
Co51 S51 2.2848(15) . ?
Co51 P51 2.2848(18) . ?
Co51 P51 2.2850(18) 2_665 ?
Co52 S53 2.2700(17) . ?
Co52 S53 2.2701(17) 2_676 ?
Co52 S54 2.2710(16) . ?
Co52 S54 2.2710(16) 2_676 ?
Co52 P52 2.3007(16) . ?
Co52 P52 2.3007(16) 2_676 ?
S1 C1 1.716(7) . ?
S2 C1 1.717(7) . ?
S3 C4 1.720(7) . ?
S4 C4 1.729(7) . ?
S51 C51 1.712(7) . ?
S52 C51 1.714(6) . ?
S53 C54 1.718(7) . ?
S54 C54 1.718(7) . ?
P1 O1 1.611(5) . ?
P1 C11 1.822(7) . ?
P1 C17 1.826(6) . ?
P2 O4 1.611(5) . ?
P2 C31 1.829(7) . ?
P2 C37 1.831(8) . ?
P51 O51 1.613(5) . ?
P51 C61 1.822(7) . ?
P51 C67 1.833(6) . ?
P52 O54 1.619(4) . ?
P52 C81 1.818(7) . ?
P52 C87 1.843(7) . ?
F1 B1 1.314(12) . ?
F2 B1 1.314(18) . ?
F3 B1 1.289(16) . ?
F4 B1 1.279(13) . ?
F5 B2 1.287(13) . ?
F5 F8B 1.70(2) . ?
F6 B2 1.285(12) . ?
F7 B2 1.306(13) . ?
F7 F8B 1.71(3) . ?
F8A B2 1.395(16) . ?
F8B B2 1.45(2) . ?
O1 C23 1.431(8) . ?
O4 C43 1.469(8) . ?
O51 C73 1.386(9) . ?
O54 C93 1.465(8) . ?
O98 C99 1.368(15) . ?
O98 H98 0.8200 . ?
N1 C1 1.314(8) . ?
N1 C3 1.468(10) . ?
N1 C2 1.481(9) . ?
N2 C4 1.308(8) . ?
N2 C6 1.463(9) . ?
N2 C5 1.466(9) . ?
N51 C51 1.322(8) . ?
N51 C52 1.456(9) . ?
N51 C53 1.463(9) . ?
N52 C54 1.320(8) . ?
N52 C55 1.463(10) . ?
N52 C56 1.466(9) . ?
C2 H2A 0.9600 . ?
C2 H2B 0.9600 . ?
C2 H2C 0.9600 . ?
C3 H3A 0.9600 . ?
C3 H3B 0.9600 . ?
C3 H3C 0.9600 . ?
C5 H5A 0.9600 . ?
C5 H5B 0.9600 . ?
C5 H5C 0.9600 . ?
C6 H6A 0.9600 . ?
C6 H6B 0.9600 . ?
C6 H6C 0.9600 . ?
C11 C12 1.384(10) . ?
C11 C16 1.405(9) . ?
C12 C13 1.399(10) . ?
C12 H12 0.9300 . ?
C13 C14 1.382(12) . ?
C13 H13 0.9300 . ?
C14 C15 1.378(12) . ?
C14 H14 0.9300 . ?
C15 C16 1.389(10) . ?
C15 H15 0.9300 . ?
C16 H16 0.9300 . ?
C17 C18 1.394(9) . ?
C17 C22 1.395(9) . ?
C18 C19 1.394(9) . ?
C18 H18 0.9300 . ?
C19 C20 1.377(10) . ?
C19 H19 0.9300 . ?
C20 C21 1.377(11) . ?
C20 H20 0.9300 . ?
C21 C22 1.412(10) . ?
C21 H21 0.9300 . ?
C22 H22 0.9300 . ?
C23 H23A 0.9600 . ?
C23 H23B 0.9600 . ?
C23 H23C 0.9600 . ?
C31 C32 1.385(11) . ?
C31 C36 1.391(11) . ?
C32 C33 1.407(12) . ?
C32 H32 0.9300 . ?
C33 C34 1.363(15) . ?
C33 H33 0.9300 . ?
C34 C35 1.362(15) . ?
C34 H34 0.9300 . ?
C35 C36 1.411(12) . ?
C35 H35 0.9300 . ?
C36 H36 0.9300 . ?
C37 C42 1.389(11) . ?
C37 C38 1.389(11) . ?
C38 C39 1.398(13) . ?
C38 H38 0.9300 . ?
C39 C40 1.388(18) . ?
C39 H39 0.9300 . ?
C40 C41 1.358(18) . ?
C40 H40 0.9300 . ?
C41 C42 1.377(14) . ?
C41 H41 0.9300 . ?
C42 H42 0.9300 . ?
C43 H43A 0.9600 . ?
C43 H43B 0.9600 . ?
C43 H43C 0.9600 . ?
C52 H52A 0.9600 . ?
C52 H52B 0.9600 . ?
C52 H52C 0.9600 . ?
C53 H53A 0.9600 . ?
C53 H53B 0.9600 . ?
C53 H53C 0.9600 . ?
C55 H55A 0.9600 . ?
C55 H55B 0.9600 . ?
C55 H55C 0.9600 . ?
C56 H56A 0.9600 . ?
C56 H56B 0.9600 . ?
C56 H56C 0.9600 . ?
C61 C62 1.394(10) . ?
C61 C66 1.396(10) . ?
C62 C63 1.395(10) . ?
C62 H62 0.9300 . ?
C63 C64 1.383(13) . ?
C63 H63 0.9300 . ?
C64 C65 1.359(13) . ?
C64 H64 0.9300 . ?
C65 C66 1.405(11) . ?
C65 H65 0.9300 . ?
C66 H66 0.9300 . ?
C67 C68 1.380(9) . ?
C67 C72 1.401(10) . ?
C68 C69 1.384(9) . ?
C68 H68 0.9300 . ?
C69 C70 1.376(11) . ?
C69 H69 0.9300 . ?
C70 C71 1.370(12) . ?
C70 H70 0.9300 . ?
C71 C72 1.382(11) . ?
C71 H71 0.9300 . ?
C72 H72 0.9300 . ?
C73 H73A 0.9600 . ?
C73 H73B 0.9600 . ?
C73 H73C 0.9600 . ?
C81 C86 1.380(10) . ?
C81 C82 1.400(9) . ?
C82 C83 1.385(11) . ?
C82 H82 0.9300 . ?
C83 C84 1.354(13) . ?
C83 H83 0.9300 . ?
C84 C85 1.379(13) . ?
C84 H84 0.9300 . ?
C85 C86 1.407(11) . ?
C85 H85 0.9300 . ?
C86 H86 0.9300 . ?
C87 C92 1.386(10) . ?
C87 C88 1.389(10) . ?
C88 C89 1.389(12) . ?
C88 H88 0.9300 . ?
C89 C90 1.374(15) . ?
C89 H89 0.9300 . ?
C90 C91 1.372(15) . ?
C90 H90 0.9300 . ?
C91 C92 1.385(11) . ?
C91 H91 0.9300 . ?
C92 H92 0.9300 . ?
C93 H93A 0.9600 . ?
C93 H93B 0.9600 . ?
C93 H93C 0.9600 . ?
C99 H99A 0.9600 . ?
C99 H99B 0.9600 . ?
C99 H99C 0.9600 . ?

loop_
_geom_torsion_atom_site_label_1
_geom_torsion_atom_site_label_2
_geom_torsion_atom_site_label_3
_geom_torsion_atom_site_label_4
_geom_torsion
_geom_torsion_site_symmetry_1
_geom_torsion_site_symmetry_2
_geom_torsion_site_symmetry_3
_geom_torsion_site_symmetry_4
_geom_torsion_publ_flag
P1 Co1 S1 C1 -79.5(2) . . . . ?
S4 Co1 S1 C1 -176.8(2) . . . . ?
S2 Co1 S1 C1 -0.5(2) . . . . ?
S3 Co1 S1 C1 158.0(11) . . . . ?
P2 Co1 S1 C1 94.5(2) . . . . ?
P1 Co1 S2 C1 97.9(2) . . . . ?
S4 Co1 S2 C1 44.4(9) . . . . ?
S1 Co1 S2 C1 0.5(2) . . . . ?
S3 Co1 S2 C1 -178.0(2) . . . . ?
P2 Co1 S2 C1 -85.5(2) . . . . ?
P1 Co1 S3 C4 -98.9(2) . . . . ?
S4 Co1 S3 C4 -1.8(2) . . . . ?
S1 Co1 S3 C4 23.7(12) . . . . ?
S2 Co1 S3 C4 -178.1(2) . . . . ?
P2 Co1 S3 C4 87.2(2) . . . . ?
P1 Co1 S4 C4 87.4(2) . . . . ?
S1 Co1 S4 C4 -176.5(2) . . . . ?
S2 Co1 S4 C4 140.4(8) . . . . ?
S3 Co1 S4 C4 1.8(2) . . . . ?
P2 Co1 S4 C4 -89.7(2) . . . . ?
S52 Co51 S51 C51 178.0(2) 2_665 . . . ?
S52 Co51 S51 C51 -2.0(2) . . . . ?
S51 Co51 S51 C51 -104(3) 2_665 . . . ?
P51 Co51 S51 C51 82.3(2) . . . . ?
P51 Co51 S51 C51 -97.7(2) 2_665 . . . ?
S52 Co51 S52 C51 84(6) 2_665 . . . ?
S51 Co51 S52 C51 -178.0(2) 2_665 . . . ?
S51 Co51 S52 C51 2.0(2) . . . . ?
P51 Co51 S52 C51 -92.8(2) . . . . ?
P51 Co51 S52 C51 87.2(2) 2_665 . . . ?
S53 Co52 S53 C54 -45(33) 2_676 . . . ?
S54 Co52 S53 C54 0.2(2) . . . . ?
S54 Co52 S53 C54 -179.8(2) 2_676 . . . ?
P52 Co52 S53 C54 86.4(2) . . . . ?
P52 Co52 S53 C54 -93.6(2) 2_676 . . . ?
S53 Co52 S54 C54 -0.2(2) . . . . ?
S53 Co52 S54 C54 179.8(2) 2_676 . . . ?
S54 Co52 S54 C54 161(13) 2_676 . . . ?
P52 Co52 S54 C54 -95.1(2) . . . . ?
P52 Co52 S54 C54 84.9(2) 2_676 . . . ?
S4 Co1 P1 O1 -4.8(2) . . . . ?
S1 Co1 P1 O1 -105.4(2) . . . . ?
S2 Co1 P1 O1 179.4(2) . . . . ?
S3 Co1 P1 O1 71.3(2) . . . . ?
P2 Co1 P1 O1 147.6(6) . . . . ?
S4 Co1 P1 C11 109.3(3) . . . . ?
S1 Co1 P1 C11 8.7(3) . . . . ?
S2 Co1 P1 C11 -66.5(3) . . . . ?
S3 Co1 P1 C11 -174.7(3) . . . . ?
P2 Co1 P1 C11 -98.3(7) . . . . ?
S4 Co1 P1 C17 -127.9(2) . . . . ?
S1 Co1 P1 C17 131.4(2) . . . . ?
S2 Co1 P1 C17 56.3(2) . . . . ?
S3 Co1 P1 C17 -51.9(2) . . . . ?
P2 Co1 P1 C17 24.5(8) . . . . ?
P1 Co1 P2 O4 152.0(6) . . . . ?
S4 Co1 P2 O4 -55.4(2) . . . . ?
S1 Co1 P2 O4 44.6(2) . . . . ?
S2 Co1 P2 O4 120.6(2) . . . . ?
S3 Co1 P2 O4 -131.9(2) . . . . ?
P1 Co1 P2 C31 -90.4(7) . . . . ?
S4 Co1 P2 C31 62.2(3) . . . . ?
S1 Co1 P2 C31 162.2(3) . . . . ?
S2 Co1 P2 C31 -121.8(3) . . . . ?
S3 Co1 P2 C31 -14.3(3) . . . . ?
P1 Co1 P2 C37 35.4(8) . . . . ?
S4 Co1 P2 C37 -172.0(3) . . . . ?
S1 Co1 P2 C37 -72.0(3) . . . . ?
S2 Co1 P2 C37 3.9(3) . . . . ?
S3 Co1 P2 C37 111.5(3) . . . . ?
S52 Co51 P51 O51 1.5(2) 2_665 . . . ?
S52 Co51 P51 O51 -178.5(2) . . . . ?
S51 Co51 P51 O51 -74.3(2) 2_665 . . . ?
S51 Co51 P51 O51 105.7(2) . . . . ?
P51 Co51 P51 O51 -177(21) 2_665 . . . ?
S52 Co51 P51 C61 -111.0(3) 2_665 . . . ?
S52 Co51 P51 C61 69.0(3) . . . . ?
S51 Co51 P51 C61 173.2(3) 2_665 . . . ?
S51 Co51 P51 C61 -6.8(3) . . . . ?
P51 Co51 P51 C61 71(21) 2_665 . . . ?
S52 Co51 P51 C67 126.4(2) 2_665 . . . ?
S52 Co51 P51 C67 -53.6(2) . . . . ?
S51 Co51 P51 C67 50.7(2) 2_665 . . . ?
S51 Co51 P51 C67 -129.3(2) . . . . ?
P51 Co51 P51 C67 -52(21) 2_665 . . . ?
S53 Co52 P52 O54 -123.6(2) . . . . ?
S53 Co52 P52 O54 56.4(2) 2_676 . . . ?
S54 Co52 P52 O54 -47.0(2) . . . . ?
S54 Co52 P52 O54 133.0(2) 2_676 . . . ?
P52 Co52 P52 O54 47(10) 2_676 . . . ?
S53 Co52 P52 C81 -8.1(2) . . . . ?
S53 Co52 P52 C81 171.9(3) 2_676 . . . ?
S54 Co52 P52 C81 68.6(2) . . . . ?
S54 Co52 P52 C81 -111.4(2) 2_676 . . . ?
P52 Co52 P52 C81 162(10) 2_676 . . . ?
S53 Co52 P52 C87 119.0(3) . . . . ?
S53 Co52 P52 C87 -61.0(3) 2_676 . . . ?
S54 Co52 P52 C87 -164.4(3) . . . . ?
S54 Co52 P52 C87 15.6(3) 2_676 . . . ?
P52 Co52 P52 C87 -71(10) 2_676 . . . ?
B2 F5 F8B F7 38.6(8) . . . . ?
B2 F7 F8B F5 -38.3(8) . . . . ?
C11 P1 O1 C23 157.3(6) . . . . ?
C17 P1 O1 C23 50.8(6) . . . . ?
Co1 P1 O1 C23 -78.7(6) . . . . ?
C31 P2 O4 C43 52.8(6) . . . . ?
C37 P2 O4 C43 -60.9(6) . . . . ?
Co1 P2 O4 C43 178.3(5) . . . . ?
C61 P51 O51 C73 -153.9(8) . . . . ?
C67 P51 O51 C73 -47.2(8) . . . . ?
Co51 P51 O51 C73 84.5(8) . . . . ?
C81 P52 O54 C93 61.2(6) . . . . ?
C87 P52 O54 C93 -51.1(6) . . . . ?
Co52 P52 O54 C93 -177.8(5) . . . . ?
C3 N1 C1 S1 -179.8(6) . . . . ?
C2 N1 C1 S1 -3.4(10) . . . . ?
C3 N1 C1 S2 -1.9(10) . . . . ?
C2 N1 C1 S2 174.5(6) . . . . ?
Co1 S1 C1 N1 178.8(6) . . . . ?
Co1 S1 C1 S2 0.6(3) . . . . ?
Co1 S2 C1 N1 -178.8(6) . . . . ?
Co1 S2 C1 S1 -0.6(3) . . . . ?
C6 N2 C4 S3 179.8(6) . . . . ?
C5 N2 C4 S3 1.4(11) . . . . ?
C6 N2 C4 S4 -0.4(11) . . . . ?
C5 N2 C4 S4 -178.8(6) . . . . ?
Co1 S3 C4 N2 -177.8(6) . . . . ?
Co1 S3 C4 S4 2.4(3) . . . . ?
Co1 S4 C4 N2 177.8(7) . . . . ?
Co1 S4 C4 S3 -2.4(3) . . . . ?
O1 P1 C11 C12 -141.2(6) . . . . ?
C17 P1 C11 C12 -35.7(6) . . . . ?
Co1 P1 C11 C12 93.3(6) . . . . ?
O1 P1 C11 C16 41.8(6) . . . . ?
C17 P1 C11 C16 147.4(5) . . . . ?
Co1 P1 C11 C16 -83.7(6) . . . . ?
C16 C11 C12 C13 0.2(11) . . . . ?
P1 C11 C12 C13 -176.8(6) . . . . ?
C11 C12 C13 C14 0.2(12) . . . . ?
C12 C13 C14 C15 -1.2(14) . . . . ?
C13 C14 C15 C16 1.8(13) . . . . ?
C14 C15 C16 C11 -1.5(12) . . . . ?
C12 C11 C16 C15 0.4(10) . . . . ?
P1 C11 C16 C15 177.6(6) . . . . ?
O1 P1 C17 C18 -129.5(6) . . . . ?
C11 P1 C17 C18 129.5(6) . . . . ?
Co1 P1 C17 C18 0.9(7) . . . . ?
O1 P1 C17 C22 46.5(6) . . . . ?
C11 P1 C17 C22 -54.5(6) . . . . ?
Co1 P1 C17 C22 176.9(5) . . . . ?
C22 C17 C18 C19 0.0(10) . . . . ?
P1 C17 C18 C19 176.1(5) . . . . ?
C17 C18 C19 C20 -0.3(10) . . . . ?
C18 C19 C20 C21 0.9(11) . . . . ?
C19 C20 C21 C22 -1.1(12) . . . . ?
C18 C17 C22 C21 -0.3(11) . . . . ?
P1 C17 C22 C21 -176.6(6) . . . . ?
C20 C21 C22 C17 0.8(12) . . . . ?
O4 P2 C31 C32 38.6(6) . . . . ?
C37 P2 C31 C32 149.2(6) . . . . ?
Co1 P2 C31 C32 -83.7(6) . . . . ?
O4 P2 C31 C36 -144.7(6) . . . . ?
C37 P2 C31 C36 -34.1(8) . . . . ?
Co1 P2 C31 C36 93.0(7) . . . . ?
C36 C31 C32 C33 -0.1(12) . . . . ?
P2 C31 C32 C33 176.8(7) . . . . ?
C31 C32 C33 C34 0.7(14) . . . . ?
C32 C33 C34 C35 -1.1(16) . . . . ?
C33 C34 C35 C36 1.0(16) . . . . ?
C32 C31 C36 C35 -0.1(12) . . . . ?
P2 C31 C36 C35 -176.7(7) . . . . ?
C34 C35 C36 C31 -0.4(15) . . . . ?
O4 P2 C37 C42 -22.7(7) . . . . ?
C31 P2 C37 C42 -132.1(6) . . . . ?
Co1 P2 C37 C42 98.0(6) . . . . ?
O4 P2 C37 C38 166.4(6) . . . . ?
C31 P2 C37 C38 57.0(7) . . . . ?
Co1 P2 C37 C38 -72.9(6) . . . . ?
C42 C37 C38 C39 1.6(11) . . . . ?
P2 C37 C38 C39 172.4(6) . . . . ?
C37 C38 C39 C40 -1.7(14) . . . . ?
C38 C39 C40 C41 0.3(17) . . . . ?
C39 C40 C41 C42 1.1(18) . . . . ?
C40 C41 C42 C37 -1.2(16) . . . . ?
C38 C37 C42 C41 -0.2(12) . . . . ?
P2 C37 C42 C41 -171.4(7) . . . . ?
C52 N51 C51 S51 2.2(10) . . . . ?
C53 N51 C51 S51 178.0(6) . . . . ?
C52 N51 C51 S52 -178.2(6) . . . . ?
C53 N51 C51 S52 -2.4(10) . . . . ?
Co51 S51 C51 N51 -177.6(6) . . . . ?
Co51 S51 C51 S52 2.7(3) . . . . ?
Co51 S52 C51 N51 177.6(6) . . . . ?
Co51 S52 C51 S51 -2.7(3) . . . . ?
C55 N52 C54 S54 -177.9(6) . . . . ?
C56 N52 C54 S54 2.6(10) . . . . ?
C55 N52 C54 S53 2.9(10) . . . . ?
C56 N52 C54 S53 -176.6(6) . . . . ?
Co52 S54 C54 N52 -179.0(6) . . . . ?
Co52 S54 C54 S53 0.3(3) . . . . ?
Co52 S53 C54 N52 179.0(6) . . . . ?
Co52 S53 C54 S54 -0.3(3) . . . . ?
O51 P51 C61 C62 144.6(6) . . . . ?
C67 P51 C61 C62 37.8(7) . . . . ?
Co51 P51 C61 C62 -92.1(6) . . . . ?
O51 P51 C61 C66 -41.5(6) . . . . ?
C67 P51 C61 C66 -148.3(6) . . . . ?
Co51 P51 C61 C66 81.8(6) . . . . ?
C66 C61 C62 C63 0.0(11) . . . . ?
P51 C61 C62 C63 173.9(6) . . . . ?
C61 C62 C63 C64 -1.5(12) . . . . ?
C62 C63 C64 C65 2.8(14) . . . . ?
C63 C64 C65 C66 -2.6(14) . . . . ?
C62 C61 C66 C65 0.3(11) . . . . ?
P51 C61 C66 C65 -173.8(6) . . . . ?
C64 C65 C66 C61 1.0(13) . . . . ?
O51 P51 C67 C68 132.1(6) . . . . ?
C61 P51 C67 C68 -126.0(6) . . . . ?
Co51 P51 C67 C68 1.4(7) . . . . ?
O51 P51 C67 C72 -47.4(6) . . . . ?
C61 P51 C67 C72 54.5(6) . . . . ?
Co51 P51 C67 C72 -178.1(5) . . . . ?
C72 C67 C68 C69 0.6(10) . . . . ?
P51 C67 C68 C69 -178.9(5) . . . . ?
C67 C68 C69 C70 -0.3(11) . . . . ?
C68 C69 C70 C71 0.3(13) . . . . ?
C69 C70 C71 C72 -0.6(14) . . . . ?
C70 C71 C72 C67 0.9(14) . . . . ?
C68 C67 C72 C71 -0.9(11) . . . . ?
P51 C67 C72 C71 178.6(7) . . . . ?
O54 P52 C81 C86 -164.6(6) . . . . ?
C87 P52 C81 C86 -55.9(6) . . . . ?
Co52 P52 C81 C86 76.5(6) . . . . ?
O54 P52 C81 C82 24.2(6) . . . . ?
C87 P52 C81 C82 132.9(5) . . . . ?
Co52 P52 C81 C82 -94.7(5) . . . . ?
C86 C81 C82 C83 1.9(10) . . . . ?
P52 C81 C82 C83 173.5(6) . . . . ?
C81 C82 C83 C84 0.0(12) . . . . ?
C82 C83 C84 C85 -0.4(13) . . . . ?
C83 C84 C85 C86 -1.1(13) . . . . ?
C82 C81 C86 C85 -3.3(10) . . . . ?
P52 C81 C86 C85 -174.5(6) . . . . ?
C84 C85 C86 C81 3.0(12) . . . . ?
O54 P52 C87 C92 138.8(6) . . . . ?
C81 P52 C87 C92 29.3(7) . . . . ?
Co52 P52 C87 C92 -100.2(6) . . . . ?
O54 P52 C87 C88 -42.6(6) . . . . ?
C81 P52 C87 C88 -152.1(5) . . . . ?
Co52 P52 C87 C88 78.5(6) . . . . ?
C92 C87 C88 C89 1.4(11) . . . . ?
P52 C87 C88 C89 -177.4(7) . . . . ?
C87 C88 C89 C90 0.5(14) . . . . ?
C88 C89 C90 C91 -1.7(16) . . . . ?
C89 C90 C91 C92 1.0(15) . . . . ?
C90 C91 C92 C87 0.9(14) . . . . ?
C88 C87 C92 C91 -2.1(12) . . . . ?
P52 C87 C92 C91 176.6(7) . . . . ?
F8B F5 B2 F6 86.0(19) . . . . ?
F8B F5 B2 F7 -66.2(18) . . . . ?
F8B F5 B2 F8A -158.3(17) . . . . ?
F8B F7 B2 F6 -89.0(16) . . . . ?
F8B F7 B2 F5 66.2(17) . . . . ?
F8B F7 B2 F8A 164.8(14) . . . . ?
F5 F8B B2 F6 -124.0(11) . . . . ?
F7 F8B B2 F6 112.3(11) . . . . ?
F7 F8B B2 F5 -123.7(10) . . . . ?
F5 F8B B2 F7 123.7(10) . . . . ?
F5 F8B B2 F8A 79(4) . . . . ?
F7 F8B B2 F8A -45(4) . . . . ?
